data_1549629
loop_
_publ_author_name
'Deegan, Meaghan M.'
'Peters, Jonas C.'

_publ_section_title
;
 Electrophile-promoted Fe-to-N<sub>2</sub> hydride migration in highly
 reduced Fe(N<sub>2</sub>)(H) complexes.
;
_journal_issue 29
_journal_name_full 'Chemical science'
_journal_page_first 6264
_journal_page_last 6270
_journal_paper_doi 10.1039/c8sc02380h
_journal_volume 9
_journal_year 2018
_chemical_formula_moiety 'C48 H86 B Fe K2 N2 O6 P3'
_chemical_formula_sum 'C48 H86 B Fe K2 N2 O6 P3'
_chemical_formula_weight 1024.95
_space_group_crystal_system monoclinic
_space_group_IT_number 7
_space_group_name_Hall 'P -2yac'
_space_group_name_H-M_alt 'P 1 n 1'
_symmetry_space_group_name_Hall 'P -2yac'
_symmetry_space_group_name_H-M 'P 1 n 1'
_atom_sites_solution_hydrogens mixed
_atom_sites_solution_primary dual
_audit_creation_date 2018-05-28
_audit_creation_method
;
Olex2 1.2
(compiled 2018.04.26 svn.r3504 for OlexSys, GUI svn.r5492)
;
_audit_update_record
;
2018-05-30 deposited with the CCDC.
2018-06-27 downloaded from the CCDC.
;
_cell_angle_alpha 90
_cell_angle_beta 98.668(2)
_cell_angle_gamma 90
_cell_formula_units_Z 2
_cell_length_a 12.8973(7)
_cell_length_b 12.5342(6)
_cell_length_c 17.2106(8)
_cell_measurement_reflns_used 9943
_cell_measurement_temperature 100(2)
_cell_measurement_theta_max 0.7461
_cell_measurement_theta_min 0.6655
_cell_volume 2750.4(2)
_computing_cell_refinement 'SAINT v8.37A (Bruker, 2015)'
_computing_data_reduction 'SAINT v8.37A (Bruker, 2015)'
_computing_molecular_graphics 'Olex2 (Dolomanov et al., 2009)'
_computing_publication_material 'Olex2 (Dolomanov et al., 2009)'
_computing_structure_refinement 'XL (Sheldrick, 2008)'
_computing_structure_solution 'XT (Sheldrick, 2015)'
_diffrn_ambient_temperature 100.04
_diffrn_measured_fraction_theta_full 0.999
_diffrn_measured_fraction_theta_max 0.999
_diffrn_measurement_device_type 'Bruker APEX-II CCD'
_diffrn_measurement_method '\f and \w scans'
_diffrn_radiation_type MoK\a
_diffrn_radiation_wavelength 0.71073
_diffrn_reflns_av_R_equivalents 0.0384
_diffrn_reflns_av_unetI/netI 0.0370
_diffrn_reflns_Laue_measured_fraction_full 0.999
_diffrn_reflns_Laue_measured_fraction_max 0.999
_diffrn_reflns_limit_h_max 18
_diffrn_reflns_limit_h_min -18
_diffrn_reflns_limit_k_max 17
_diffrn_reflns_limit_k_min -17
_diffrn_reflns_limit_l_max 20
_diffrn_reflns_limit_l_min -24
_diffrn_reflns_number 76519
_diffrn_reflns_point_group_measured_fraction_full 0.967
_diffrn_reflns_point_group_measured_fraction_max 0.879
_diffrn_reflns_theta_full 25.242
_diffrn_reflns_theta_max 30.505
_diffrn_reflns_theta_min 2.459
_diffrn_standards_number 0
_exptl_absorpt_coefficient_mu 0.557
_exptl_absorpt_correction_T_max 0.7461
_exptl_absorpt_correction_T_min 0.6655
_exptl_absorpt_correction_type multi-scan
_exptl_absorpt_process_details
'SADABS-2016/2 (Bruker,2016/2) was used for absorption correction. wR2(int) was 0.0838 before and 0.0599 after correction. The Ratio of minimum to maximum transmission is 0.8920. The \l/2 correction factor is Not present.'
_exptl_crystal_colour brown
_exptl_crystal_colour_primary brown
_exptl_crystal_density_diffrn 1.238
_exptl_crystal_description blob
_exptl_crystal_F_000 1100
_exptl_crystal_size_max 0.22
_exptl_crystal_size_mid 0.21
_exptl_crystal_size_min 0.05
_refine_diff_density_max 0.569
_refine_diff_density_min -0.245
_refine_diff_density_rms 0.052
_refine_ls_abs_structure_details
;
 Flack x determined using 5215 quotients [(I+)-(I-)]/[(I+)+(I-)]
 (Parsons, Flack and Wagner, Acta Cryst. B69 (2013) 249-259).
;
_refine_ls_abs_structure_Flack 0.012(4)
_refine_ls_extinction_method none
_refine_ls_goodness_of_fit_ref 1.021
_refine_ls_hydrogen_treatment mixed
_refine_ls_matrix_type full
_refine_ls_number_parameters 632
_refine_ls_number_reflns 14778
_refine_ls_number_restraints 80
_refine_ls_restrained_S_all 1.018
_refine_ls_R_factor_all 0.0408
_refine_ls_R_factor_gt 0.0315
_refine_ls_shift/su_max 0.001
_refine_ls_shift/su_mean 0.000
_refine_ls_structure_factor_coef Fsqd
_refine_ls_weighting_details 'w=1/[\s^2^(Fo^2^)+(0.0370P)^2^+0.3220P] where P=(Fo^2^+2Fc^2^)/3'
_refine_ls_weighting_scheme calc
_refine_ls_wR_factor_gt 0.0658
_refine_ls_wR_factor_ref 0.0690
_reflns_Friedel_coverage 0.757
_reflns_Friedel_fraction_full 0.935
_reflns_Friedel_fraction_max 0.758
_reflns_number_gt 13242
_reflns_number_total 14778
_reflns_threshold_expression 'I > 2\s(I)'
_cod_data_source_file c8sc02380h2.cif
_cod_data_source_block Complex2
_cod_depositor_comments 'Adding full bibliography for 1549629--1549633.cif.'
_cod_database_code 1549629
_shelx_shelxl_version_number 2014/7
_shelx_space_group_comment
;
The symmetry employed for this shelxl refinement is uniquely defined
by the following loop, which should always be used as a source of
symmetry information in preference to the above space-group names.
They are only intended as comments.
;
_shelx_estimated_absorpt_t_max 0.973
_shelx_estimated_absorpt_t_min 0.887
_olex2_refinement_description
;
1. Fixed Uiso
 At 1.2 times of:
  All C(H) groups, All C(H,H) groups
 At 1.5 times of:
  All C(H,H,H) groups
2. Uiso/Uaniso restraints and constraints
C18B \\sim C16B \\sim C16A \\sim C17B \\sim C17A \\sim C18A: within 1.7A with
sigma of 0.04 and sigma for terminal atoms of 0.08
3. Rigid body (RIGU) restrains
 C18B, C16B, C16A, C18A, C17B, C17A
 with sigma for 1-2 distances of 0.004 and sigma for 1-3 distances of 0.004
4. Others
 Sof(C18B)=Sof(H18D)=Sof(H18E)=Sof(H18F)=Sof(C16B)=Sof(H16B)=Sof(C17B)=
 Sof(H17D)=Sof(H17E)=Sof(H17F)=1-FVAR(1)
 Sof(C16A)=Sof(H16A)=Sof(C17A)=Sof(H17A)=Sof(H17B)=Sof(H17C)=Sof(C18A)=
 Sof(H18A)=Sof(H18B)=Sof(H18C)=FVAR(1)
5.a Ternary CH refined with riding coordinates:
 C4(H4), C1(H1), C13(H13), C25(H25), C28(H28), C16A(H16A), C16B(H16B)
5.b Secondary CH2 refined with riding coordinates:
 C39(H39A,H39B), C38(H38A,H38B), C46(H46A,H46B), C43(H43A,H43B), C47(H47A,H47B)
5.c Aromatic/amide H refined with riding coordinates:
 C8(H8), C10(H10), C21(H21), C9(H9), C35(H35), C20(H20), C11(H11), C22(H22),
 C34(H34), C23(H23), C32(H32), C33(H33)
5.d Idealised Me refined as rotating group:
 C26(H26A,H26B,H26C), C3(H3A,H3B,H3C), C5(H5A,H5B,H5C), C15(H15A,H15B,H15C),
 C2(H2A,H2B,H2C), C27(H27A,H27B,H27C), C14(H14A,H14B,H14C), C6(H6A,H6B,H6C),
 C30(H30A,H30B,H30C), C40(H40A,H40B,H40C), C41(H41A,H41B,H41C), C29(H29A,H29B,
 H29C), C45(H45A,H45B,H45C), C17A(H17A,H17B,H17C), C44(H44A,H44B,H44C),
 C48(H48A,H48B,H48C), C37(H37A,H37B,H37C), C18A(H18A,H18B,H18C), C18B(H18D,H18E,
 H18F), C17B(H17D,H17E,H17F)
;
_olex2_submission_special_instructions 'No special instructions were received'

loop_
_space_group_symop_operation_xyz
'x, y, z'
'x+1/2, -y, z+1/2'

loop_
_atom_site_label
_atom_site_type_symbol
_atom_site_fract_x
_atom_site_fract_y
_atom_site_fract_z
_atom_site_U_iso_or_equiv
_atom_site_adp_type
_atom_site_occupancy
_atom_site_site_symmetry_order
_atom_site_calc_flag
_atom_site_refinement_flags_posn
_atom_site_refinement_flags_adp
_atom_site_refinement_flags_occupancy
_atom_site_disorder_assembly
_atom_site_disorder_group
Fe1 Fe 0.50331(2) 0.21202(2) 0.49371(2) 0.01568(7) Uani 1 1 d . . . . .
K2 K 0.59410(4) 0.47425(4) 0.50500(3) 0.02306(11) Uani 1 1 d . . . . .
K1 K 0.67230(4) 0.15779(4) 0.36508(3) 0.02416(11) Uani 1 1 d . . . . .
P1 P 0.62386(4) 0.18200(5) 0.59164(3) 0.01649(11) Uani 1 1 d . . . . .
P2 P 0.35155(4) 0.13753(4) 0.48212(3) 0.01836(12) Uani 1 1 d . . . . .
P3 P 0.28000(5) 0.49521(5) 0.47849(4) 0.02067(12) Uani 1 1 d . . . . .
O2 O 0.58461(17) 0.09430(17) 0.22141(12) 0.0409(5) Uani 1 1 d . . . . .
N1 N 0.52025(15) 0.29149(16) 0.41348(11) 0.0205(4) Uani 1 1 d . . . . .
O4 O 0.78402(16) 0.32660(17) 0.31433(13) 0.0385(5) Uani 1 1 d . . . . .
O1 O 0.65895(18) -0.06194(17) 0.33620(13) 0.0419(5) Uani 1 1 d . . . . .
O3 O 0.88436(16) 0.13362(17) 0.36680(13) 0.0403(5) Uani 1 1 d . . . . .
O6 O 0.68329(16) 0.61011(17) 0.41456(12) 0.0375(5) Uani 1 1 d . . . . .
O5 O 0.77986(17) 0.58183(17) 0.56940(13) 0.0417(5) Uani 1 1 d . . . . .
N2 N 0.53293(19) 0.34292(18) 0.35902(13) 0.0306(5) Uani 1 1 d . . . . .
C8 C 0.62022(19) 0.15717(19) 0.75672(14) 0.0227(5) Uani 1 1 d . . . . .
H8 H 0.6821 0.1158 0.7577 0.027 Uiso 1 1 calc R . . . .
C12 C 0.48099(17) 0.26493(18) 0.68256(13) 0.0175(4) Uani 1 1 d . . . . .
C10 C 0.4889(2) 0.2325(2) 0.82434(14) 0.0280(5) Uani 1 1 d . . . . .
H10 H 0.4596 0.2432 0.8712 0.034 Uiso 1 1 calc R . . . .
C4 C 0.69798(18) 0.0526(2) 0.61003(14) 0.0225(5) Uani 1 1 d . . . . .
H4 H 0.7511 0.0618 0.6582 0.027 Uiso 1 1 calc R . . . .
C7 C 0.57303(17) 0.20286(18) 0.68559(13) 0.0185(4) Uani 1 1 d . . . . .
C21 C 0.08110(18) 0.2266(2) 0.56808(15) 0.0270(5) Uani 1 1 d . . . . .
H21 H 0.0092 0.2067 0.5602 0.032 Uiso 1 1 calc R . . . .
C9 C 0.5782(2) 0.1714(2) 0.82552(14) 0.0275(5) Uani 1 1 d . . . . .
H9 H 0.6106 0.1394 0.8731 0.033 Uiso 1 1 calc R . . . .
C35 C 0.51211(18) 0.49531(19) 0.67204(13) 0.0209(5) Uani 1 1 d . . . . .
H35 H 0.5466 0.4462 0.7093 0.025 Uiso 1 1 calc R . . . .
C1 C 0.73902(17) 0.27968(19) 0.60886(13) 0.0203(4) Uani 1 1 d . . . . .
H1 H 0.7086 0.3476 0.6259 0.024 Uiso 1 1 calc R . . . .
C13 C 0.27604(19) 0.1289(2) 0.38013(15) 0.0261(5) Uani 1 1 d . . . . .
H13 H 0.2099 0.0880 0.3819 0.031 Uiso 1 1 calc R . . . .
C20 C 0.15102(18) 0.1788(2) 0.52466(14) 0.0236(5) Uani 1 1 d . . . . .
H20 H 0.1260 0.1259 0.4869 0.028 Uiso 1 1 calc R . . . .
C11 C 0.44218(19) 0.2782(2) 0.75426(13) 0.0238(5) Uani 1 1 d . . . . .
H11 H 0.3811 0.3204 0.7546 0.029 Uiso 1 1 calc R . . . .
C24 C 0.29551(17) 0.28728(18) 0.58908(13) 0.0177(4) Uani 1 1 d . . . . .
C19 C 0.25750(17) 0.20663(18) 0.53520(13) 0.0181(4) Uani 1 1 d . . . . .
C22 C 0.1177(2) 0.3035(2) 0.62279(16) 0.0264(5) Uani 1 1 d . . . . .
H22 H 0.0714 0.3359 0.6539 0.032 Uiso 1 1 calc R . . . .
C34 C 0.54233(19) 0.6019(2) 0.67857(14) 0.0258(5) Uani 1 1 d . . . . .
H34 H 0.5965 0.6236 0.7191 0.031 Uiso 1 1 calc R . . . .
C26 C 0.2129(2) 0.5696(2) 0.32953(15) 0.0316(6) Uani 1 1 d . . . . .
H26A H 0.2206 0.4950 0.3144 0.047 Uiso 1 1 calc GR . . . .
H26B H 0.2231 0.6162 0.2856 0.047 Uiso 1 1 calc GR . . . .
H26C H 0.1425 0.5808 0.3429 0.047 Uiso 1 1 calc GR . . . .
C3 C 0.78170(18) 0.3079(2) 0.53276(14) 0.0236(5) Uani 1 1 d . . . . .
H3A H 0.8292 0.2514 0.5205 0.035 Uiso 1 1 calc GR . . . .
H3B H 0.8199 0.3756 0.5397 0.035 Uiso 1 1 calc GR . . . .
H3C H 0.7232 0.3146 0.4895 0.035 Uiso 1 1 calc GR . . . .
C5 C 0.6274(2) -0.0405(2) 0.62415(16) 0.0278(5) Uani 1 1 d . . . . .
H5A H 0.5942 -0.0260 0.6706 0.042 Uiso 1 1 calc GR . . . .
H5B H 0.6695 -0.1058 0.6326 0.042 Uiso 1 1 calc GR . . . .
H5C H 0.5732 -0.0498 0.5782 0.042 Uiso 1 1 calc GR . . . .
C25 C 0.2947(2) 0.5959(2) 0.40067(14) 0.0253(5) Uani 1 1 d . . . . .
H25 H 0.2817 0.6691 0.4203 0.030 Uiso 1 1 calc R . . . .
C23 C 0.22241(18) 0.33327(19) 0.63217(14) 0.0212(5) Uani 1 1 d . . . . .
H23 H 0.2459 0.3872 0.6694 0.025 Uiso 1 1 calc R . . . .
C15 C 0.2484(2) 0.2399(2) 0.34802(15) 0.0342(6) Uani 1 1 d . . . . .
H15A H 0.2055 0.2765 0.3822 0.051 Uiso 1 1 calc GR . . . .
H15B H 0.2089 0.2342 0.2949 0.051 Uiso 1 1 calc GR . . . .
H15C H 0.3129 0.2806 0.3463 0.051 Uiso 1 1 calc GR . . . .
C2 C 0.83081(18) 0.2538(2) 0.67382(14) 0.0265(5) Uani 1 1 d . . . . .
H2A H 0.8037 0.2375 0.7227 0.040 Uiso 1 1 calc GR . . . .
H2B H 0.8780 0.3154 0.6821 0.040 Uiso 1 1 calc GR . . . .
H2C H 0.8693 0.1920 0.6581 0.040 Uiso 1 1 calc GR . . . .
C27 C 0.4044(2) 0.5907(2) 0.37751(16) 0.0322(6) Uani 1 1 d . . . . .
H27A H 0.4558 0.6175 0.4209 0.048 Uiso 1 1 calc GR . . . .
H27B H 0.4066 0.6347 0.3307 0.048 Uiso 1 1 calc GR . . . .
H27C H 0.4211 0.5167 0.3661 0.048 Uiso 1 1 calc GR . . . .
C28 C 0.1594(2) 0.5424(2) 0.51739(15) 0.0271(5) Uani 1 1 d . . . . .
H28 H 0.1669 0.5157 0.5727 0.033 Uiso 1 1 calc R . . . .
C14 C 0.3409(2) 0.0714(3) 0.3256(2) 0.0554(10) Uani 1 1 d . . . . .
H14A H 0.4061 0.1108 0.3238 0.083 Uiso 1 1 calc GR . . . .
H14B H 0.3006 0.0675 0.2726 0.083 Uiso 1 1 calc GR . . . .
H14C H 0.3575 -0.0008 0.3453 0.083 Uiso 1 1 calc GR . . . .
C6 C 0.7568(2) 0.0250(2) 0.54141(16) 0.0300(6) Uani 1 1 d . . . . .
H6A H 0.7062 0.0126 0.4938 0.045 Uiso 1 1 calc GR . . . .
H6B H 0.7988 -0.0395 0.5542 0.045 Uiso 1 1 calc GR . . . .
H6C H 0.8031 0.0844 0.5324 0.045 Uiso 1 1 calc GR . . . .
C36 C 0.43321(17) 0.45597(18) 0.61336(12) 0.0169(4) Uani 1 1 d . . . . .
C31 C 0.38256(18) 0.53450(18) 0.56064(13) 0.0188(4) Uani 1 1 d . . . . .
C30 C 0.1423(2) 0.6625(2) 0.52276(18) 0.0366(6) Uani 1 1 d . . . . .
H30A H 0.2043 0.6953 0.5535 0.055 Uiso 1 1 calc GR . . . .
H30B H 0.0808 0.6761 0.5485 0.055 Uiso 1 1 calc GR . . . .
H30C H 0.1309 0.6932 0.4698 0.055 Uiso 1 1 calc GR . . . .
C32 C 0.4142(2) 0.64183(19) 0.56792(15) 0.0254(5) Uani 1 1 d . . . . .
H32 H 0.3801 0.6926 0.5318 0.031 Uiso 1 1 calc R . . . .
C39 C 0.5844(3) -0.0146(3) 0.2013(2) 0.0473(8) Uani 1 1 d . . . . .
H39A H 0.5966 -0.0230 0.1462 0.057 Uiso 1 1 calc R . . . .
H39B H 0.5157 -0.0469 0.2064 0.057 Uiso 1 1 calc R . . . .
C33 C 0.4936(2) 0.6761(2) 0.62612(16) 0.0287(5) Uani 1 1 d . . . . .
H33 H 0.5140 0.7490 0.6297 0.034 Uiso 1 1 calc R . . . .
C40 C 0.5061(3) 0.1527(3) 0.1722(2) 0.0545(9) Uani 1 1 d . . . . .
H40A H 0.4368 0.1241 0.1776 0.082 Uiso 1 1 calc GR . . . .
H40B H 0.5176 0.1463 0.1174 0.082 Uiso 1 1 calc GR . . . .
H40C H 0.5098 0.2280 0.1878 0.082 Uiso 1 1 calc GR . . . .
C41 C 0.9278(3) 0.0309(3) 0.3619(2) 0.0517(9) Uani 1 1 d . . . . .
H41A H 0.8871 -0.0209 0.3875 0.078 Uiso 1 1 calc GR . . . .
H41B H 1.0007 0.0309 0.3883 0.078 Uiso 1 1 calc GR . . . .
H41C H 0.9258 0.0114 0.3066 0.078 Uiso 1 1 calc GR . . . .
C38 C 0.6709(3) -0.0695(3) 0.2564(2) 0.0501(8) Uani 1 1 d . . . . .
H38A H 0.6727 -0.1458 0.2418 0.060 Uiso 1 1 calc R . . . .
H38B H 0.7390 -0.0375 0.2493 0.060 Uiso 1 1 calc R . . . .
B1 B 0.41758(19) 0.3249(2) 0.60537(14) 0.0166(5) Uani 1 1 d . . . . .
C42 C 0.9377(2) 0.2117(3) 0.3277(2) 0.0421(7) Uani 1 1 d . . . . .
C29 C 0.0609(2) 0.4881(3) 0.4743(2) 0.0397(7) Uani 1 1 d . . . . .
H29A H 0.0417 0.5207 0.4224 0.060 Uiso 1 1 calc GR . . . .
H29B H 0.0031 0.4967 0.5048 0.060 Uiso 1 1 calc GR . . . .
H29C H 0.0749 0.4119 0.4681 0.060 Uiso 1 1 calc GR . . . .
C46 C 0.7863(3) 0.6795(3) 0.5291(2) 0.0501(9) Uani 1 1 d . . . . .
H46A H 0.8534 0.7155 0.5489 0.060 Uiso 1 1 calc R . . . .
H46B H 0.7282 0.7270 0.5386 0.060 Uiso 1 1 calc R . . . .
C45 C 0.8187(3) 0.5897(3) 0.6508(2) 0.0550(9) Uani 1 1 d . . . . .
H45A H 0.7896 0.6534 0.6724 0.083 Uiso 1 1 calc GR . . . .
H45B H 0.8954 0.5948 0.6582 0.083 Uiso 1 1 calc GR . . . .
H45C H 0.7980 0.5262 0.6779 0.083 Uiso 1 1 calc GR . . . .
C16A C 0.3515(5) -0.0026(5) 0.5246(4) 0.0221(12) Uani 0.586(8) 1 d . U P A 1
H16A H 0.4158 -0.0391 0.5117 0.026 Uiso 0.586(8) 1 calc R . P A 1
C43 C 0.8932(2) 0.3185(3) 0.34089(18) 0.0377(7) Uani 1 1 d . . . . .
H43A H 0.9067 0.3348 0.3978 0.045 Uiso 1 1 calc R . . . .
H43B H 0.9301 0.3729 0.3135 0.045 Uiso 1 1 calc R . . . .
C17A C 0.3618(8) 0.0016(9) 0.6138(6) 0.0247(16) Uani 0.586(8) 1 d . U P A 1
H17A H 0.4185 0.0507 0.6344 0.037 Uiso 0.586(8) 1 calc GR . P A 1
H17B H 0.3778 -0.0698 0.6355 0.037 Uiso 0.586(8) 1 calc GR . P A 1
H17C H 0.2958 0.0267 0.6290 0.037 Uiso 0.586(8) 1 calc GR . P A 1
C44 C 0.7575(3) 0.3363(3) 0.2322(2) 0.0453(7) Uani 1 1 d . . . . .
H44A H 0.7732 0.2692 0.2071 0.068 Uiso 1 1 calc GR . . . .
H44B H 0.7983 0.3942 0.2134 0.068 Uiso 1 1 calc GR . . . .
H44C H 0.6825 0.3521 0.2189 0.068 Uiso 1 1 calc GR . . . .
C47 C 0.7797(3) 0.6583(3) 0.4434(2) 0.0528(9) Uani 1 1 d . . . . .
H47A H 0.7865 0.7262 0.4152 0.063 Uiso 1 1 calc R . . . .
H47B H 0.8379 0.6108 0.4340 0.063 Uiso 1 1 calc R . . . .
C48 C 0.6757(3) 0.5802(3) 0.3332(2) 0.0542(9) Uani 1 1 d . . . . .
H48A H 0.7325 0.5306 0.3267 0.081 Uiso 1 1 calc GR . . . .
H48B H 0.6814 0.6441 0.3013 0.081 Uiso 1 1 calc GR . . . .
H48C H 0.6079 0.5456 0.3162 0.081 Uiso 1 1 calc GR . . . .
C37 C 0.5797(3) -0.1292(3) 0.3591(3) 0.0577(10) Uani 1 1 d . . . . .
H37A H 0.5774 -0.1201 0.4154 0.087 Uiso 1 1 calc GR . . . .
H37B H 0.5957 -0.2038 0.3485 0.087 Uiso 1 1 calc GR . . . .
H37C H 0.5115 -0.1100 0.3291 0.087 Uiso 1 1 calc GR . . . .
C18A C 0.2574(4) -0.0731(3) 0.4918(3) 0.0359(14) Uani 0.586(8) 1 d . U P A 1
H18A H 0.1925 -0.0397 0.5029 0.054 Uiso 0.586(8) 1 calc GR . P A 1
H18B H 0.2652 -0.1435 0.5168 0.054 Uiso 0.586(8) 1 calc GR . P A 1
H18C H 0.2545 -0.0810 0.4349 0.054 Uiso 0.586(8) 1 calc GR . P A 1
C18B C 0.3691(7) -0.0886(6) 0.4682(5) 0.045(2) Uani 0.414(8) 1 d . U P A 2
H18D H 0.3337 -0.0977 0.4141 0.068 Uiso 0.414(8) 1 calc GR . P A 2
H18E H 0.3680 -0.1563 0.4966 0.068 Uiso 0.414(8) 1 calc GR . P A 2
H18F H 0.4419 -0.0667 0.4677 0.068 Uiso 0.414(8) 1 calc GR . P A 2
C16B C 0.3121(8) -0.0028(8) 0.5094(6) 0.0253(18) Uani 0.414(8) 1 d . U P A 2
H16B H 0.2348 -0.0114 0.4931 0.030 Uiso 0.414(8) 1 calc R . P A 2
C17B C 0.3362(13) -0.0120(15) 0.5974(9) 0.036(3) Uani 0.414(8) 1 d . U P A 2
H17D H 0.4097 0.0072 0.6148 0.054 Uiso 0.414(8) 1 calc GR . P A 2
H17E H 0.3241 -0.0856 0.6131 0.054 Uiso 0.414(8) 1 calc GR . P A 2
H17F H 0.2906 0.0364 0.6215 0.054 Uiso 0.414(8) 1 calc GR . P A 2
H1A H 0.4552(19) 0.3131(19) 0.5424(15) 0.011(6) Uiso 1 1 d . . . . .
H42A H 1.010(4) 0.207(4) 0.349(3) 0.081(14) Uiso 1 1 d . . . . .
H42B H 0.923(3) 0.193(3) 0.268(2) 0.051(10) Uiso 1 1 d . . . . .
H H 0.533(3) 0.117(3) 0.464(2) 0.059(11) Uiso 1 1 d . . . . .

loop_
_atom_site_aniso_label
_atom_site_aniso_U_11
_atom_site_aniso_U_22
_atom_site_aniso_U_33
_atom_site_aniso_U_23
_atom_site_aniso_U_13
_atom_site_aniso_U_12
Fe1 0.01504(14) 0.01821(15) 0.01413(14) -0.00059(12) 0.00332(10) 0.00238(12)
K2 0.0246(2) 0.0218(2) 0.0244(2) 0.0016(2) 0.00902(19) -0.0025(2)
K1 0.0243(2) 0.0248(3) 0.0252(2) -0.0051(2) 0.00964(19) -0.0003(2)
P1 0.0153(2) 0.0186(3) 0.0157(3) 0.0000(2) 0.00275(19) 0.0026(2)
P2 0.0215(3) 0.0126(3) 0.0219(3) -0.0005(2) 0.0063(2) -0.0012(2)
P3 0.0241(3) 0.0152(3) 0.0208(3) -0.0008(2) -0.0027(2) 0.0008(2)
O2 0.0443(12) 0.0412(12) 0.0345(11) -0.0043(9) -0.0022(9) -0.0075(10)
N1 0.0219(9) 0.0212(10) 0.0189(10) -0.0018(8) 0.0048(7) 0.0039(8)
O4 0.0356(11) 0.0405(11) 0.0418(12) 0.0050(9) 0.0133(9) -0.0004(9)
O1 0.0475(12) 0.0337(11) 0.0436(12) -0.0060(9) 0.0036(9) -0.0036(9)
O3 0.0316(10) 0.0411(12) 0.0495(12) -0.0008(10) 0.0104(9) 0.0094(9)
O6 0.0390(11) 0.0374(11) 0.0408(11) 0.0089(9) 0.0212(9) -0.0016(9)
O5 0.0444(12) 0.0360(11) 0.0452(12) 0.0008(9) 0.0079(10) -0.0122(9)
N2 0.0394(13) 0.0298(12) 0.0251(11) 0.0052(9) 0.0130(9) 0.0048(10)
C8 0.0231(11) 0.0241(12) 0.0202(11) 0.0014(9) 0.0014(9) -0.0010(9)
C12 0.0205(10) 0.0168(10) 0.0160(10) -0.0007(8) 0.0050(8) -0.0028(8)
C10 0.0345(13) 0.0339(14) 0.0178(11) -0.0007(10) 0.0110(10) -0.0067(11)
C4 0.0198(11) 0.0231(12) 0.0234(11) 0.0008(9) -0.0012(9) 0.0058(9)
C7 0.0185(10) 0.0210(11) 0.0164(10) 0.0000(8) 0.0036(8) -0.0024(9)
C21 0.0144(10) 0.0339(14) 0.0333(13) 0.0061(11) 0.0055(9) -0.0024(10)
C9 0.0331(13) 0.0326(14) 0.0167(11) 0.0048(10) 0.0033(9) -0.0070(11)
C35 0.0214(11) 0.0243(12) 0.0176(11) -0.0034(9) 0.0052(9) -0.0028(9)
C1 0.0167(10) 0.0260(12) 0.0186(11) -0.0031(9) 0.0043(8) 0.0003(9)
C13 0.0225(12) 0.0279(13) 0.0277(12) -0.0110(10) 0.0029(9) -0.0094(10)
C20 0.0215(11) 0.0225(12) 0.0265(12) 0.0026(9) 0.0028(9) -0.0056(9)
C11 0.0253(12) 0.0289(13) 0.0190(11) -0.0004(9) 0.0090(9) -0.0002(10)
C24 0.0171(10) 0.0176(10) 0.0189(10) 0.0041(8) 0.0047(8) -0.0001(8)
C19 0.0180(10) 0.0171(10) 0.0201(10) 0.0037(8) 0.0061(8) -0.0019(8)
C22 0.0208(11) 0.0310(14) 0.0301(13) 0.0058(10) 0.0121(10) 0.0046(10)
C34 0.0252(12) 0.0285(13) 0.0233(12) -0.0091(10) 0.0021(9) -0.0091(10)
C26 0.0382(15) 0.0326(14) 0.0221(12) 0.0023(10) -0.0018(11) 0.0034(12)
C3 0.0185(11) 0.0292(13) 0.0242(12) -0.0020(10) 0.0068(9) 0.0001(9)
C5 0.0278(12) 0.0214(12) 0.0316(13) 0.0014(10) -0.0034(10) 0.0059(10)
C25 0.0341(13) 0.0205(12) 0.0201(11) 0.0013(9) -0.0003(10) 0.0034(10)
C23 0.0213(11) 0.0211(12) 0.0225(11) 0.0021(9) 0.0073(9) 0.0009(9)
C15 0.0435(16) 0.0363(15) 0.0201(12) 0.0033(11) -0.0041(11) -0.0122(12)
C2 0.0174(11) 0.0383(15) 0.0229(12) -0.0043(10) 0.0004(9) -0.0040(10)
C27 0.0350(14) 0.0340(15) 0.0270(13) 0.0077(11) 0.0030(11) 0.0042(12)
C28 0.0270(13) 0.0251(13) 0.0285(13) 0.0042(10) 0.0021(10) 0.0050(10)
C14 0.0291(15) 0.090(3) 0.0471(19) -0.0475(19) 0.0053(13) -0.0074(16)
C6 0.0317(13) 0.0280(14) 0.0301(13) -0.0014(11) 0.0041(10) 0.0109(11)
C36 0.0164(10) 0.0200(11) 0.0156(10) -0.0031(8) 0.0066(8) -0.0024(8)
C31 0.0203(11) 0.0180(10) 0.0183(10) -0.0033(8) 0.0042(8) -0.0017(9)
C30 0.0416(16) 0.0310(15) 0.0382(16) 0.0032(12) 0.0094(12) 0.0155(12)
C32 0.0314(13) 0.0196(12) 0.0251(12) 0.0002(9) 0.0035(10) -0.0015(10)
C39 0.0517(19) 0.050(2) 0.0376(17) -0.0173(15) -0.0013(14) -0.0040(16)
C33 0.0330(13) 0.0199(12) 0.0338(14) -0.0075(10) 0.0072(11) -0.0089(10)
C40 0.060(2) 0.051(2) 0.047(2) 0.0104(16) -0.0068(16) -0.0040(18)
C41 0.0369(17) 0.049(2) 0.065(2) -0.0149(17) -0.0051(15) 0.0132(15)
C38 0.052(2) 0.049(2) 0.0466(19) -0.0228(15) -0.0007(15) 0.0080(16)
B1 0.0154(11) 0.0178(12) 0.0175(12) -0.0006(9) 0.0053(9) 0.0006(9)
C42 0.0242(14) 0.061(2) 0.0425(18) -0.0003(15) 0.0092(12) -0.0020(14)
C29 0.0267(14) 0.0424(17) 0.0477(18) 0.0104(14) -0.0019(12) 0.0006(12)
C46 0.0389(17) 0.0328(16) 0.078(3) 0.0020(16) 0.0052(16) -0.0136(13)
C45 0.055(2) 0.064(2) 0.047(2) -0.0100(17) 0.0087(16) -0.0280(18)
C16A 0.013(3) 0.018(2) 0.033(3) 0.0036(19) -0.007(2) -0.005(2)
C43 0.0355(15) 0.0461(17) 0.0326(15) 0.0010(13) 0.0088(12) -0.0118(13)
C17A 0.022(4) 0.021(3) 0.031(4) 0.010(3) 0.005(3) -0.006(3)
C44 0.0461(18) 0.0463(19) 0.0421(17) 0.0055(14) 0.0021(14) -0.0022(15)
C47 0.0341(16) 0.052(2) 0.076(3) 0.0256(18) 0.0191(16) -0.0032(15)
C48 0.076(2) 0.049(2) 0.0460(19) 0.0116(16) 0.0359(18) 0.0112(18)
C37 0.0440(19) 0.0312(17) 0.097(3) 0.0079(18) 0.0087(19) 0.0021(14)
C18A 0.028(2) 0.013(2) 0.063(3) 0.004(2) -0.005(2) -0.0062(17)
C18B 0.054(5) 0.021(3) 0.059(5) 0.007(3) 0.002(4) 0.003(3)
C16B 0.016(4) 0.021(3) 0.038(4) 0.004(3) -0.002(3) -0.010(4)
C17B 0.034(8) 0.030(6) 0.041(6) 0.011(4) 0.000(4) -0.005(5)

loop_
_atom_type_symbol
_atom_type_description
_atom_type_scat_dispersion_real
_atom_type_scat_dispersion_imag
_atom_type_scat_source
C C 0.0033 0.0016 'International Tables Vol C Tables 4.2.6.8 and 6.1.1.4'
H H 0.0000 0.0000 'International Tables Vol C Tables 4.2.6.8 and 6.1.1.4'
B B 0.0013 0.0007 'International Tables Vol C Tables 4.2.6.8 and 6.1.1.4'
Fe Fe 0.3463 0.8444 'International Tables Vol C Tables 4.2.6.8 and 6.1.1.4'
K K 0.2009 0.2494 'International Tables Vol C Tables 4.2.6.8 and 6.1.1.4'
N N 0.0061 0.0033 'International Tables Vol C Tables 4.2.6.8 and 6.1.1.4'
O O 0.0106 0.0060 'International Tables Vol C Tables 4.2.6.8 and 6.1.1.4'
P P 0.1023 0.0942 'International Tables Vol C Tables 4.2.6.8 and 6.1.1.4'

loop_
_geom_angle_atom_site_label_1
_geom_angle_atom_site_label_2
_geom_angle_atom_site_label_3
_geom_angle
P1 Fe1 P2 122.55(3)
P1 Fe1 H1A 91.1(8)
P1 Fe1 H 86.1(16)
P2 Fe1 H1A 88.5(8)
P2 Fe1 H 84.0(16)
N1 Fe1 P1 124.04(7)
N1 Fe1 P2 113.30(7)
N1 Fe1 H1A 93.6(8)
N1 Fe1 H 96.8(16)
H1A Fe1 H 169.0(18)
N1 K2 N2 22.81(6)
N1 K2 C35 115.49(6)
N1 K2 C34 137.48(6)
N1 K2 C36 94.41(6)
N1 K2 C31 97.41(6)
N1 K2 C32 118.69(6)
N1 K2 H1A 52.1(5)
O6 K2 N1 108.99(6)
O6 K2 O5 60.79(7)
O6 K2 N2 86.80(6)
O6 K2 C35 133.93(7)
O6 K2 C34 110.79(6)
O6 K2 C36 143.80(7)
O6 K2 C31 119.77(6)
O6 K2 C32 99.47(6)
O6 K2 H1A 157.6(5)
O5 K2 N1 142.21(6)
O5 K2 N2 133.54(7)
O5 K2 C35 89.07(6)
O5 K2 C34 73.14(6)
O5 K2 C36 114.68(6)
O5 K2 C31 119.56(6)
O5 K2 C32 99.09(6)
O5 K2 H1A 141.0(5)
N2 K2 C35 135.28(6)
N2 K2 C34 153.28(6)
N2 K2 C31 104.93(6)
N2 K2 C32 119.67(6)
N2 K2 H1A 72.8(5)
C35 K2 C34 23.14(6)
C35 K2 C32 48.55(6)
C35 K2 H1A 63.4(5)
C34 K2 H1A 85.7(5)
C36 K2 N2 111.01(6)
C36 K2 C35 25.90(6)
C36 K2 C34 43.44(6)
C36 K2 C31 26.91(6)
C36 K2 C32 44.38(6)
C36 K2 H1A 44.4(5)
C31 K2 C35 44.40(6)
C31 K2 C34 49.17(6)
C31 K2 C32 24.24(6)
C31 K2 H1A 59.4(5)
C32 K2 C34 39.91(6)
C32 K2 H1A 83.3(5)
O2 K1 N1 103.60(7)
O2 K1 O4 95.91(7)
O2 K1 O1 62.48(7)
O2 K1 O3 104.96(7)
O2 K1 N2 91.78(7)
O2 K1 H 107.3(8)
N1 K1 N2 23.42(6)
N1 K1 H 50.4(8)
O4 K1 N1 93.29(6)
O4 K1 O1 135.68(7)
O4 K1 N2 74.30(6)
O4 K1 H 140.1(8)
O1 K1 N1 127.92(7)
O1 K1 N2 138.81(7)
O1 K1 H 84.2(8)
O3 K1 N1 143.46(6)
O3 K1 O4 61.58(6)
O3 K1 O1 85.86(7)
O3 K1 N2 133.84(7)
O3 K1 H 136.7(8)
N2 K1 H 73.0(8)
C4 P1 Fe1 124.86(8)
C4 P1 C1 99.34(11)
C7 P1 Fe1 110.54(7)
C7 P1 C4 102.25(10)
C7 P1 C1 98.22(10)
C1 P1 Fe1 117.57(8)
C13 P2 Fe1 116.63(8)
C13 P2 C16A 106.0(2)
C13 P2 C16B 93.3(3)
C19 P2 Fe1 114.09(8)
C19 P2 C13 101.72(11)
C19 P2 C16A 101.9(2)
C19 P2 C16B 95.2(3)
C16A P2 Fe1 114.7(2)
C16B P2 Fe1 130.5(3)
C25 P3 C28 102.81(11)
C31 P3 C25 103.25(11)
C31 P3 C28 100.29(11)
C39 O2 K1 119.98(18)
C39 O2 C40 112.2(2)
C40 O2 K1 124.1(2)
Fe1 N1 K2 95.31(8)
Fe1 N1 K1 94.05(8)
K1 N1 K2 116.94(7)
N2 N1 Fe1 178.4(2)
N2 N1 K2 85.68(16)
N2 N1 K1 84.41(15)
C43 O4 K1 112.46(17)
C44 O4 K1 108.81(18)
C44 O4 C43 114.1(2)
C38 O1 K1 103.09(19)
C38 O1 C37 114.7(3)
C37 O1 K1 124.1(2)
C41 O3 K1 120.22(19)
C41 O3 C42 112.0(3)
C42 O3 K1 118.05(17)
C47 O6 K2 120.19(19)
C47 O6 C48 112.5(3)
C48 O6 K2 115.30(19)
C46 O5 K2 109.24(18)
C46 O5 C45 112.7(3)
C45 O5 K2 124.97(18)
K1 N2 K2 108.77(8)
N1 N2 K2 71.52(15)
N1 N2 K1 72.16(14)
C7 C8 H8 119.4
C9 C8 H8 119.4
C9 C8 C7 121.2(2)
C7 C12 B1 126.70(19)
C11 C12 C7 116.1(2)
C11 C12 B1 117.2(2)
C9 C10 H10 120.2
C9 C10 C11 119.6(2)
C11 C10 H10 120.2
P1 C4 H4 107.9
C5 C4 P1 112.74(16)
C5 C4 H4 107.9
C5 C4 C6 109.1(2)
C6 C4 P1 111.19(17)
C6 C4 H4 107.9
C8 C7 P1 122.64(17)
C8 C7 C12 120.5(2)
C12 C7 P1 116.81(16)
C20 C21 H21 120.5
C22 C21 H21 120.5
C22 C21 C20 119.0(2)
C8 C9 H9 120.3
C10 C9 C8 119.4(2)
C10 C9 H9 120.3
K2 C35 H35 111.5
C34 C35 K2 91.44(14)
C34 C35 H35 118.1
C34 C35 C36 123.8(2)
C36 C35 K2 68.32(12)
C36 C35 H35 118.1
P1 C1 H1 105.1
C3 C1 P1 112.62(16)
C3 C1 H1 105.1
C2 C1 P1 118.23(17)
C2 C1 H1 105.1
C2 C1 C3 109.47(18)
P2 C13 H13 109.0
C15 C13 P2 110.34(17)
C15 C13 H13 109.0
C15 C13 C14 109.2(3)
C14 C13 P2 110.3(2)
C14 C13 H13 109.0
C21 C20 H20 119.2
C21 C20 C19 121.7(2)
C19 C20 H20 119.2
C12 C11 H11 118.4
C10 C11 C12 123.2(2)
C10 C11 H11 118.4
C19 C24 B1 123.57(19)
C23 C24 C19 116.5(2)
C23 C24 B1 119.9(2)
C20 C19 P2 121.63(18)
C20 C19 C24 120.0(2)
C24 C19 P2 118.31(16)
C21 C22 H22 120.2
C21 C22 C23 119.6(2)
C23 C22 H22 120.2
K2 C34 H34 122.6
C35 C34 K2 65.42(13)
C35 C34 H34 120.0
C33 C34 K2 82.97(15)
C33 C34 C35 120.0(2)
C33 C34 H34 120.0
H26A C26 H26B 109.5
H26A C26 H26C 109.5
H26B C26 H26C 109.5
C25 C26 H26A 109.5
C25 C26 H26B 109.5
C25 C26 H26C 109.5
C1 C3 H3A 109.5
C1 C3 H3B 109.5
C1 C3 H3C 109.5
H3A C3 H3B 109.5
H3A C3 H3C 109.5
H3B C3 H3C 109.5
C4 C5 H5A 109.5
C4 C5 H5B 109.5
C4 C5 H5C 109.5
H5A C5 H5B 109.5
H5A C5 H5C 109.5
H5B C5 H5C 109.5
P3 C25 H25 109.7
C26 C25 P3 107.20(18)
C26 C25 H25 109.7
C27 C25 P3 110.87(17)
C27 C25 C26 109.7(2)
C27 C25 H25 109.7
C24 C23 H23 118.4
C22 C23 C24 123.1(2)
C22 C23 H23 118.4
C13 C15 H15A 109.5
C13 C15 H15B 109.5
C13 C15 H15C 109.5
H15A C15 H15B 109.5
H15A C15 H15C 109.5
H15B C15 H15C 109.5
C1 C2 H2A 109.5
C1 C2 H2B 109.5
C1 C2 H2C 109.5
H2A C2 H2B 109.5
H2A C2 H2C 109.5
H2B C2 H2C 109.5
C25 C27 H27A 109.5
C25 C27 H27B 109.5
C25 C27 H27C 109.5
H27A C27 H27B 109.5
H27A C27 H27C 109.5
H27B C27 H27C 109.5
P3 C28 H28 105.5
C30 C28 P3 117.82(19)
C30 C28 H28 105.5
C30 C28 C29 110.6(2)
C29 C28 P3 111.0(2)
C29 C28 H28 105.5
C13 C14 H14A 109.5
C13 C14 H14B 109.5
C13 C14 H14C 109.5
H14A C14 H14B 109.5
H14A C14 H14C 109.5
H14B C14 H14C 109.5
C4 C6 H6A 109.5
C4 C6 H6B 109.5
C4 C6 H6C 109.5
H6A C6 H6B 109.5
H6A C6 H6C 109.5
H6B C6 H6C 109.5
C35 C36 K2 85.78(13)
C35 C36 C31 115.2(2)
C35 C36 B1 118.1(2)
C31 C36 K2 81.11(12)
C31 C36 B1 126.29(19)
B1 C36 K2 96.37(12)
P3 C31 K2 104.99(9)
C36 C31 K2 71.97(12)
C36 C31 P3 120.50(16)
C32 C31 K2 90.20(14)
C32 C31 P3 119.14(18)
C32 C31 C36 120.3(2)
C28 C30 H30A 109.5
C28 C30 H30B 109.5
C28 C30 H30C 109.5
H30A C30 H30B 109.5
H30A C30 H30C 109.5
H30B C30 H30C 109.5
K2 C32 H32 118.2
C31 C32 K2 65.56(13)
C31 C32 H32 118.9
C33 C32 K2 87.50(16)
C33 C32 C31 122.2(2)
C33 C32 H32 118.9
O2 C39 H39A 110.1
O2 C39 H39B 110.1
O2 C39 C38 108.1(3)
H39A C39 H39B 108.4
C38 C39 H39A 110.1
C38 C39 H39B 110.1
C34 C33 C32 118.5(2)
C34 C33 H33 120.8
C32 C33 H33 120.8
O2 C40 H40A 109.5
O2 C40 H40B 109.5
O2 C40 H40C 109.5
H40A C40 H40B 109.5
H40A C40 H40C 109.5
H40B C40 H40C 109.5
O3 C41 H41A 109.5
O3 C41 H41B 109.5
O3 C41 H41C 109.5
H41A C41 H41B 109.5
H41A C41 H41C 109.5
H41B C41 H41C 109.5
O1 C38 C39 113.7(3)
O1 C38 H38A 108.8
O1 C38 H38B 108.8
C39 C38 H38A 108.8
C39 C38 H38B 108.8
H38A C38 H38B 107.7
C12 B1 C36 110.39(18)
C12 B1 H1A 115.8(11)
C24 B1 C12 111.09(18)
C24 B1 C36 113.81(18)
C24 B1 H1A 107.8(11)
C36 B1 H1A 97.4(11)
O3 C42 C43 108.8(2)
O3 C42 H42A 107(3)
O3 C42 H42B 107(2)
C43 C42 H42A 112(3)
C43 C42 H42B 110(2)
H42A C42 H42B 113(4)
C28 C29 H29A 109.5
C28 C29 H29B 109.5
C28 C29 H29C 109.5
H29A C29 H29B 109.5
H29A C29 H29C 109.5
H29B C29 H29C 109.5
O5 C46 H46A 109.8
O5 C46 H46B 109.8
O5 C46 C47 109.4(3)
H46A C46 H46B 108.2
C47 C46 H46A 109.8
C47 C46 H46B 109.8
O5 C45 H45A 109.5
O5 C45 H45B 109.5
O5 C45 H45C 109.5
H45A C45 H45B 109.5
H45A C45 H45C 109.5
H45B C45 H45C 109.5
P2 C16A H16A 106.9
C17A C16A P2 110.5(6)
C17A C16A H16A 106.9
C17A C16A C18A 109.5(5)
C18A C16A P2 115.8(4)
C18A C16A H16A 106.9
O4 C43 C42 113.7(3)
O4 C43 H43A 108.8
O4 C43 H43B 108.8
C42 C43 H43A 108.8
C42 C43 H43B 108.8
H43A C43 H43B 107.7
C16A C17A H17A 109.5
C16A C17A H17B 109.5
C16A C17A H17C 109.5
H17A C17A H17B 109.5
H17A C17A H17C 109.5
H17B C17A H17C 109.5
O4 C44 H44A 109.5
O4 C44 H44B 109.5
O4 C44 H44C 109.5
H44A C44 H44B 109.5
H44A C44 H44C 109.5
H44B C44 H44C 109.5
O6 C47 C46 110.0(3)
O6 C47 H47A 109.7
O6 C47 H47B 109.7
C46 C47 H47A 109.7
C46 C47 H47B 109.7
H47A C47 H47B 108.2
O6 C48 H48A 109.5
O6 C48 H48B 109.5
O6 C48 H48C 109.5
H48A C48 H48B 109.5
H48A C48 H48C 109.5
H48B C48 H48C 109.5
O1 C37 H37A 109.5
O1 C37 H37B 109.5
O1 C37 H37C 109.5
H37A C37 H37B 109.5
H37A C37 H37C 109.5
H37B C37 H37C 109.5
C16A C18A H18A 109.5
C16A C18A H18B 109.5
C16A C18A H18C 109.5
H18A C18A H18B 109.5
H18A C18A H18C 109.5
H18B C18A H18C 109.5
H18D C18B H18E 109.5
H18D C18B H18F 109.5
H18E C18B H18F 109.5
C16B C18B H18D 109.5
C16B C18B H18E 109.5
C16B C18B H18F 109.5
P2 C16B H16B 108.7
C18B C16B P2 111.6(6)
C18B C16B H16B 108.7
C17B C16B P2 107.2(8)
C17B C16B C18B 111.8(10)
C17B C16B H16B 108.7
C16B C17B H17D 109.5
C16B C17B H17E 109.5
C16B C17B H17F 109.5
H17D C17B H17E 109.5
H17D C17B H17F 109.5
H17E C17B H17F 109.5

loop_
_geom_bond_atom_site_label_1
_geom_bond_atom_site_label_2
_geom_bond_distance
Fe1 P1 2.1470(6)
Fe1 P2 2.1506(6)
Fe1 N1 1.7429(19)
Fe1 H1A 1.69(2)
Fe1 H 1.37(4)
K2 N1 2.861(2)
K2 O6 2.6806(19)
K2 O5 2.826(2)
K2 N2 3.008(2)
K2 C35 3.220(2)
K2 C34 3.540(2)
K2 C36 3.000(2)
K2 C31 3.117(2)
K2 C32 3.424(3)
K2 H1A 2.84(2)
K1 O2 2.680(2)
K1 N1 2.8000(19)
K1 O4 2.774(2)
K1 O1 2.799(2)
K1 O3 2.748(2)
K1 N2 2.927(2)
K1 H 2.69(4)
P1 C4 1.885(2)
P1 C7 1.853(2)
P1 C1 1.913(2)
P2 C13 1.878(3)
P2 C19 1.841(2)
P2 C16A 1.902(6)
P2 C16B 1.910(9)
P3 C25 1.871(2)
P3 C28 1.879(3)
P3 C31 1.851(2)
O2 C39 1.409(4)
O2 C40 1.421(4)
N1 N2 1.169(3)
O4 C43 1.417(4)
O4 C44 1.409(4)
O1 C38 1.407(4)
O1 C37 1.426(4)
O3 C41 1.412(4)
O3 C42 1.423(4)
O6 C47 1.404(4)
O6 C48 1.439(4)
O5 C46 1.415(4)
O5 C45 1.418(4)
C8 H8 0.9500
C8 C7 1.404(3)
C8 C9 1.386(3)
C12 C7 1.414(3)
C12 C11 1.410(3)
C12 B1 1.634(3)
C10 H10 0.9500
C10 C9 1.381(4)
C10 C11 1.388(4)
C4 H4 1.0000
C4 C5 1.522(4)
C4 C6 1.537(3)
C21 H21 0.9500
C21 C20 1.391(4)
C21 C22 1.380(4)
C9 H9 0.9500
C35 H35 0.9500
C35 C34 1.391(3)
C35 C36 1.410(3)
C1 H1 1.0000
C1 C3 1.536(3)
C1 C2 1.535(3)
C13 H13 1.0000
C13 C15 1.519(4)
C13 C14 1.529(4)
C20 H20 0.9500
C20 C19 1.402(3)
C11 H11 0.9500
C24 C19 1.409(3)
C24 C23 1.408(3)
C24 B1 1.627(3)
C22 H22 0.9500
C22 C23 1.387(3)
C34 H34 0.9500
C34 C33 1.380(4)
C26 H26A 0.9800
C26 H26B 0.9800
C26 H26C 0.9800
C26 C25 1.527(4)
C3 H3A 0.9800
C3 H3B 0.9800
C3 H3C 0.9800
C5 H5A 0.9800
C5 H5B 0.9800
C5 H5C 0.9800
C25 H25 1.0000
C25 C27 1.527(4)
C23 H23 0.9500
C15 H15A 0.9800
C15 H15B 0.9800
C15 H15C 0.9800
C2 H2A 0.9800
C2 H2B 0.9800
C2 H2C 0.9800
C27 H27A 0.9800
C27 H27B 0.9800
C27 H27C 0.9800
C28 H28 1.0000
C28 C30 1.526(4)
C28 C29 1.531(4)
C14 H14A 0.9800
C14 H14B 0.9800
C14 H14C 0.9800
C6 H6A 0.9800
C6 H6B 0.9800
C6 H6C 0.9800
C36 C31 1.428(3)
C36 B1 1.659(3)
C31 C32 1.406(3)
C30 H30A 0.9800
C30 H30B 0.9800
C30 H30C 0.9800
C32 H32 0.9500
C32 C33 1.389(4)
C39 H39A 0.9900
C39 H39B 0.9900
C39 C38 1.516(5)
C33 H33 0.9500
C40 H40A 0.9800
C40 H40B 0.9800
C40 H40C 0.9800
C41 H41A 0.9800
C41 H41B 0.9800
C41 H41C 0.9800
C38 H38A 0.9900
C38 H38B 0.9900
B1 H1A 1.26(2)
C42 C43 1.488(5)
C42 H42A 0.95(5)
C42 H42B 1.05(4)
C29 H29A 0.9800
C29 H29B 0.9800
C29 H29C 0.9800
C46 H46A 0.9900
C46 H46B 0.9900
C46 C47 1.489(5)
C45 H45A 0.9800
C45 H45B 0.9800
C45 H45C 0.9800
C16A H16A 1.0000
C16A C17A 1.522(11)
C16A C18A 1.538(8)
C43 H43A 0.9900
C43 H43B 0.9900
C17A H17A 0.9800
C17A H17B 0.9800
C17A H17C 0.9800
C44 H44A 0.9800
C44 H44B 0.9800
C44 H44C 0.9800
C47 H47A 0.9900
C47 H47B 0.9900
C48 H48A 0.9800
C48 H48B 0.9800
C48 H48C 0.9800
C37 H37A 0.9800
C37 H37B 0.9800
C37 H37C 0.9800
C18A H18A 0.9800
C18A H18B 0.9800
C18A H18C 0.9800
C18B H18D 0.9800
C18B H18E 0.9800
C18B H18F 0.9800
C18B C16B 1.535(13)
C16B H16B 1.0000
C16B C17B 1.503(17)
C17B H17D 0.9800
C17B H17E 0.9800
C17B H17F 0.9800
